data_7022279
loop_
_publ_author_name
'\/Lakomska, Iwona'
'Fandzloch, Marzena'
'Muzio\/l, Tadeusz'
'Lis, Tadeusz'
'Jezierska, Julia'

_publ_section_title
;
 Synthesis, characterization and antitumor properties of two highly
 cytotoxic ruthenium(iii) complexes with bulky triazolopyrimidine ligands.
;
_journal_issue 17
_journal_name_full 'Dalton transactions (Cambridge, England : 2003)'
_journal_page_first 6219
_journal_page_last 6226
_journal_paper_doi 10.1039/c2dt32216a
_journal_volume 42
_journal_year 2013
_chemical_formula_moiety 'Ru1 Cl3 3(N4 C13 H20), 0.815(O1 C3 H6)'
_chemical_formula_sum 'C41.44 H64.89 Cl3 N12 O0.81 Ru'
_chemical_formula_weight 951.74
_space_group_IT_number 14
_symmetry_cell_setting monoclinic
_symmetry_Int_Tables_number 14
_symmetry_space_group_name_Hall '-P 2ybc'
_symmetry_space_group_name_H-M 'P 1 21/c 1'
_atom_sites_solution_hydrogens geom
_atom_sites_solution_primary direct
_atom_sites_solution_secondary difmap
_audit_creation_method SHELXL-97
_cell_angle_alpha 90.00
_cell_angle_beta 91.49(4)
_cell_angle_gamma 90.00
_cell_formula_units_Z 8
_cell_length_a 19.345(6)
_cell_length_b 22.677(7)
_cell_length_c 22.576(7)
_cell_measurement_temperature 94(2)
_cell_volume 9900(5)
_computing_data_collection CrysAlisCCD
_computing_molecular_graphics 'WinGX v1.80.05'
_computing_publication_material CIFTAB
_computing_structure_refinement 'SHELXL-97 (Sheldrick, 1997)'
_computing_structure_solution 'SHELXS-97 (Sheldrick, 1990)'
_diffrn_ambient_temperature 94(2)
_diffrn_measured_fraction_theta_full 0.999
_diffrn_measured_fraction_theta_max 0.999
_diffrn_measurement_device_type Oxford
_diffrn_radiation_monochromator graphite
_diffrn_radiation_probe x-ray
_diffrn_radiation_type MoK\a
_diffrn_radiation_wavelength 0.71073
_diffrn_reflns_av_R_equivalents 0.1395
_diffrn_reflns_av_sigmaI/netI 0.2007
_diffrn_reflns_limit_h_max 23
_diffrn_reflns_limit_h_min -19
_diffrn_reflns_limit_k_max 26
_diffrn_reflns_limit_k_min -26
_diffrn_reflns_limit_l_max 26
_diffrn_reflns_limit_l_min -26
_diffrn_reflns_number 82423
_diffrn_reflns_theta_full 25.00
_diffrn_reflns_theta_max 25.00
_diffrn_reflns_theta_min 2.48
_diffrn_source 'fine-focus sealed tube'
_exptl_absorpt_coefficient_mu 0.521
_exptl_absorpt_correction_T_max 0.9845
_exptl_absorpt_correction_T_min 0.6958
_exptl_absorpt_correction_type analytical
_exptl_crystal_density_diffrn 1.277
_exptl_crystal_density_method 'not measured'
_exptl_crystal_F_000 3993
_exptl_crystal_size_max 0.75
_exptl_crystal_size_mid 0.06
_exptl_crystal_size_min 0.03
_refine_diff_density_max 0.950
_refine_diff_density_min -1.009
_refine_diff_density_rms 0.095
_refine_ls_extinction_method none
_refine_ls_goodness_of_fit_ref 1.004
_refine_ls_hydrogen_treatment mixed
_refine_ls_matrix_type full
_refine_ls_number_parameters 1045
_refine_ls_number_reflns 17394
_refine_ls_number_restraints 19
_refine_ls_restrained_S_all 1.004
_refine_ls_R_factor_all 0.1609
_refine_ls_R_factor_gt 0.0706
_refine_ls_shift/su_max 0.008
_refine_ls_shift/su_mean 0.000
_refine_ls_structure_factor_coef Fsqd
_refine_ls_weighting_details 'calc w=1/[\s^2^(Fo^2^)+(0.0280P)^2^+0.0000P] where P=(Fo^2^+2Fc^2^)/3'
_refine_ls_weighting_scheme calc
_refine_ls_wR_factor_gt 0.1079
_refine_ls_wR_factor_ref 0.1173
_reflns_number_gt 7682
_reflns_number_total 17394
_reflns_threshold_expression >2sigma(I)
_cod_data_source_file c2dt32216a.txt
_cod_data_source_block toruna
_cod_original_sg_symbol_H-M 'P 21/c'
_cod_database_code 7022279

loop_
_symmetry_equiv_pos_as_xyz
'x, y, z'
'-x, y+1/2, -z+1/2'
'-x, -y, -z'
'x, -y-1/2, z-1/2'

loop_
_atom_site_label
_atom_site_type_symbol
_atom_site_fract_x
_atom_site_fract_y
_atom_site_fract_z
_atom_site_U_iso_or_equiv
_atom_site_adp_type
_atom_site_occupancy
_atom_site_symmetry_multiplicity
_atom_site_calc_flag
_atom_site_refinement_flags
_atom_site_disorder_assembly
_atom_site_disorder_group
Ru1 Ru 0.49323(3) 0.19869(3) 0.11950(2) 0.01937(14) Uani 1 1 d . . .
Cl1 Cl 0.49060(8) 0.25350(8) 0.20891(7) 0.0305(4) Uani 1 1 d . . .
Cl2 Cl 0.40107(8) 0.25544(7) 0.08042(7) 0.0283(4) Uani 1 1 d . . .
Cl3 Cl 0.58412(8) 0.13963(8) 0.15763(7) 0.0273(4) Uani 1 1 d . . .
N11 N 0.5016(2) 0.0725(2) -0.0224(2) 0.0215(13) Uani 1 1 d . . .
N31 N 0.4963(2) 0.1516(2) 0.03977(19) 0.0144(12) Uani 1 1 d . . .
N41 N 0.5014(2) 0.2297(2) -0.0325(2) 0.0193(13) Uani 1 1 d . . .
N81 N 0.5033(2) 0.1260(2) -0.0530(2) 0.0167(12) Uani 1 1 d . . .
C21 C 0.4979(3) 0.0930(3) 0.0334(3) 0.0238(17) Uani 1 1 d . . .
H21 H 0.4966 0.0672 0.0665 0.029 Uiso 1 1 calc R . .
C3A1 C 0.5001(3) 0.1733(3) -0.0159(3) 0.0148(15) Uani 1 1 d . . .
C51 C 0.5036(3) 0.2385(3) -0.0913(3) 0.0213(16) Uani 1 1 d . . .
C61 C 0.5077(3) 0.1902(3) -0.1316(2) 0.0226(16) Uani 1 1 d . . .
H61 H 0.5110 0.1987 -0.1727 0.027 Uiso 1 1 calc R . .
C71 C 0.5070(3) 0.1335(3) -0.1148(3) 0.0202(15) Uani 1 1 d . . .
C111 C 0.5082(3) 0.0787(3) -0.1542(3) 0.0257(17) Uani 1 1 d . . .
C121 C 0.5708(3) 0.0392(3) -0.1381(3) 0.0292(17) Uani 1 1 d . . .
H12A H 0.5700 0.0041 -0.1635 0.044 Uiso 1 1 calc R . .
H12B H 0.5686 0.0271 -0.0965 0.044 Uiso 1 1 calc R . .
H12C H 0.6137 0.0612 -0.1441 0.044 Uiso 1 1 calc R . .
C131 C 0.5165(4) 0.0985(3) -0.2194(3) 0.040(2) Uani 1 1 d . . .
H13A H 0.5146 0.0639 -0.2454 0.059 Uiso 1 1 calc R . .
H13B H 0.5611 0.1184 -0.2233 0.059 Uiso 1 1 calc R . .
H13C H 0.4790 0.1257 -0.2306 0.059 Uiso 1 1 calc R . .
C141 C 0.4405(3) 0.0450(3) -0.1489(3) 0.0349(18) Uani 1 1 d . . .
H14A H 0.4395 0.0121 -0.1770 0.052 Uiso 1 1 calc R . .
H14B H 0.4016 0.0715 -0.1578 0.052 Uiso 1 1 calc R . .
H14C H 0.4369 0.0297 -0.1085 0.052 Uiso 1 1 calc R . .
C151 C 0.4997(3) 0.3027(3) -0.1119(2) 0.0232(15) Uani 1 1 d . . .
C161 C 0.5015(3) 0.3457(3) -0.0582(3) 0.0363(19) Uani 1 1 d . . .
H16A H 0.4954 0.3862 -0.0724 0.054 Uiso 1 1 calc R . .
H16B H 0.5461 0.3422 -0.0369 0.054 Uiso 1 1 calc R . .
H16C H 0.4642 0.3357 -0.0315 0.054 Uiso 1 1 calc R . .
C171 C 0.4311(3) 0.3097(3) -0.1471(3) 0.0343(18) Uani 1 1 d . . .
H17A H 0.4252 0.3510 -0.1590 0.051 Uiso 1 1 calc R . .
H17B H 0.3927 0.2980 -0.1222 0.051 Uiso 1 1 calc R . .
H17C H 0.4316 0.2847 -0.1824 0.051 Uiso 1 1 calc R . .
C181 C 0.5614(3) 0.3166(3) -0.1513(3) 0.0342(18) Uani 1 1 d . . .
H18A H 0.5616 0.3588 -0.1607 0.051 Uiso 1 1 calc R . .
H18B H 0.5573 0.2938 -0.1880 0.051 Uiso 1 1 calc R . .
H18C H 0.6046 0.3062 -0.1301 0.051 Uiso 1 1 calc R . .
N12 N 0.3755(3) 0.0874(3) 0.2313(2) 0.0309(14) Uani 1 1 d . . .
N32 N 0.4246(2) 0.1378(2) 0.1552(2) 0.0153(12) Uani 1 1 d . . .
N42 N 0.3378(3) 0.1159(2) 0.0790(2) 0.0257(14) Uani 1 1 d . . .
N82 N 0.3342(3) 0.0833(2) 0.1795(2) 0.0263(14) Uani 1 1 d . . .
C22 C 0.4280(3) 0.1195(3) 0.2135(3) 0.0235(16) Uani 1 1 d . . .
H22 H 0.4657 0.1295 0.2393 0.028 Uiso 1 1 calc R . .
C3A2 C 0.3665(3) 0.1142(3) 0.1337(3) 0.0260(17) Uani 1 1 d . . .
C52 C 0.2778(4) 0.0888(3) 0.0693(3) 0.0327(18) Uani 1 1 d . . .
C62 C 0.2444(3) 0.0581(3) 0.1152(3) 0.0317(17) Uani 1 1 d . . .
H62 H 0.2016 0.0392 0.1063 0.038 Uiso 1 1 calc R . .
C72 C 0.2713(3) 0.0545(3) 0.1717(3) 0.0320(18) Uani 1 1 d . . .
C112 C 0.2392(4) 0.0247(3) 0.2250(3) 0.040(2) Uani 1 1 d . . .
C122 C 0.1712(4) -0.0070(4) 0.2056(4) 0.063(3) Uani 1 1 d . . .
H12D H 0.1811 -0.0365 0.1753 0.094 Uiso 1 1 calc R . .
H12E H 0.1382 0.0220 0.1894 0.094 Uiso 1 1 calc R . .
H12F H 0.1513 -0.0264 0.2400 0.094 Uiso 1 1 calc R . .
C132 C 0.2877(3) -0.0242(3) 0.2512(3) 0.047(2) Uani 1 1 d . . .
H13D H 0.2991 -0.0523 0.2199 0.070 Uiso 1 1 calc R . .
H13E H 0.2643 -0.0448 0.2831 0.070 Uiso 1 1 calc R . .
H13F H 0.3304 -0.0061 0.2670 0.070 Uiso 1 1 calc R . .
C142 C 0.2229(4) 0.0701(3) 0.2722(3) 0.054(2) Uani 1 1 d . . .
H14D H 0.2042 0.0501 0.3068 0.082 Uiso 1 1 calc R . .
H14E H 0.1888 0.0982 0.2562 0.082 Uiso 1 1 calc R . .
H14F H 0.2653 0.0912 0.2839 0.082 Uiso 1 1 calc R . .
C152 C 0.2455(3) 0.0956(4) 0.0071(3) 0.041(2) Uani 1 1 d . . .
C162 C 0.2174(4) 0.1577(4) 0.0034(3) 0.060(3) Uani 1 1 d . . .
H16D H 0.1964 0.1643 -0.0360 0.091 Uiso 1 1 calc R . .
H16E H 0.2552 0.1859 0.0103 0.091 Uiso 1 1 calc R . .
H16F H 0.1823 0.1631 0.0335 0.091 Uiso 1 1 calc R . .
C172 C 0.1827(4) 0.0528(4) -0.0023(4) 0.082(3) Uani 1 1 d . . .
H17D H 0.1990 0.0119 0.0001 0.123 Uiso 1 1 calc R . .
H17E H 0.1611 0.0598 -0.0414 0.123 Uiso 1 1 calc R . .
H17F H 0.1489 0.0597 0.0284 0.123 Uiso 1 1 calc R . .
C182 C 0.3003(4) 0.0858(5) -0.0375(3) 0.118(5) Uani 1 1 d . . .
H18D H 0.3171 0.0451 -0.0346 0.177 Uiso 1 1 calc R . .
H18E H 0.3388 0.1130 -0.0298 0.177 Uiso 1 1 calc R . .
H18F H 0.2809 0.0928 -0.0774 0.177 Uiso 1 1 calc R . .
N13 N 0.6042(3) 0.3546(3) 0.0769(2) 0.0331(15) Uani 1 1 d . . .
N33 N 0.5618(3) 0.2621(2) 0.0889(2) 0.0206(13) Uani 1 1 d . . .
N43 N 0.6469(3) 0.2069(3) 0.0387(2) 0.0303(14) Uani 1 1 d . . .
N83 N 0.6455(3) 0.3125(3) 0.0502(2) 0.0274(14) Uani 1 1 d . . .
C23 C 0.5547(3) 0.3213(3) 0.0987(3) 0.0275(17) Uani 1 1 d . . .
H23 H 0.5171 0.3373 0.1196 0.033 Uiso 1 1 calc R . .
C3A3 C 0.6176(4) 0.2565(3) 0.0600(3) 0.0256(17) Uani 1 1 d . . .
C53 C 0.7071(3) 0.2129(4) 0.0102(3) 0.034(2) Uani 1 1 d . . .
C63 C 0.7369(3) 0.2705(4) 0.0017(3) 0.038(2) Uani 1 1 d . . .
H63 H 0.7793 0.2734 -0.0185 0.045 Uiso 1 1 calc R . .
C73 C 0.7064(4) 0.3218(3) 0.0217(3) 0.036(2) Uani 1 1 d . . .
C113 C 0.7346(4) 0.3836(4) 0.0124(3) 0.049(2) Uani 1 1 d . . .
C123 C 0.8016(4) 0.3829(4) -0.0204(4) 0.079(3) Uani 1 1 d . . .
H12G H 0.8190 0.4233 -0.0241 0.118 Uiso 1 1 calc R . .
H12H H 0.7936 0.3661 -0.0600 0.118 Uiso 1 1 calc R . .
H12I H 0.8358 0.3589 0.0015 0.118 Uiso 1 1 calc R . .
C133 C 0.6819(4) 0.4215(3) -0.0209(3) 0.048(2) Uani 1 1 d . . .
H13G H 0.7000 0.4617 -0.0248 0.072 Uiso 1 1 calc R . .
H13H H 0.6388 0.4226 0.0009 0.072 Uiso 1 1 calc R . .
H13I H 0.6728 0.4048 -0.0604 0.072 Uiso 1 1 calc R . .
C143 C 0.7505(4) 0.4107(4) 0.0756(3) 0.066(3) Uani 1 1 d . . .
H14G H 0.7684 0.4508 0.0712 0.099 Uiso 1 1 calc R . .
H14H H 0.7851 0.3863 0.0966 0.099 Uiso 1 1 calc R . .
H14I H 0.7080 0.4117 0.0982 0.099 Uiso 1 1 calc R . .
C153 C 0.7419(3) 0.1554(4) -0.0072(3) 0.040(2) Uani 1 1 d . . .
C163 C 0.6886(3) 0.1144(4) -0.0376(3) 0.055(2) Uani 1 1 d . . .
H16G H 0.7108 0.0770 -0.0476 0.083 Uiso 1 1 calc R . .
H16H H 0.6704 0.1332 -0.0739 0.083 Uiso 1 1 calc R . .
H16I H 0.6506 0.1070 -0.0108 0.083 Uiso 1 1 calc R . .
C173 C 0.8035(3) 0.1643(4) -0.0480(3) 0.057(3) Uani 1 1 d . . .
H17G H 0.8238 0.1260 -0.0574 0.085 Uiso 1 1 calc R . .
H17H H 0.8384 0.1891 -0.0279 0.085 Uiso 1 1 calc R . .
H17I H 0.7875 0.1837 -0.0847 0.085 Uiso 1 1 calc R . .
C183 C 0.7672(4) 0.1258(3) 0.0519(3) 0.053(2) Uani 1 1 d . . .
H18G H 0.7891 0.0879 0.0432 0.080 Uiso 1 1 calc R . .
H18H H 0.7276 0.1193 0.0773 0.080 Uiso 1 1 calc R . .
H18I H 0.8007 0.1517 0.0722 0.080 Uiso 1 1 calc R . .
Ru2 Ru -0.00186(3) 0.30796(3) 0.60305(3) 0.03542(18) Uani 1 1 d . . .
Cl4 Cl -0.00917(9) 0.37083(10) 0.51967(8) 0.0499(6) Uani 1 1 d . . .
Cl5 Cl -0.08890(9) 0.24584(9) 0.56392(8) 0.0461(5) Uani 1 1 d . . .
Cl6 Cl 0.08556(9) 0.36853(9) 0.64551(8) 0.0406(5) Uani 1 1 d . . .
N14 N 0.0100(2) 0.2395(3) 0.7782(2) 0.0314(15) Uani 1 1 d . . .
N34 N 0.0065(3) 0.2580(3) 0.6785(3) 0.0348(16) Uani 1 1 d . . .
N44 N 0.0084(3) 0.1576(3) 0.6429(3) 0.0458(16) Uani 1 1 d . . .
N84 N 0.0103(2) 0.1868(3) 0.7471(3) 0.0323(15) Uani 1 1 d . . .
C24 C 0.0067(3) 0.2780(3) 0.7344(3) 0.0335(19) Uani 1 1 d . . .
H24 H 0.0045 0.3191 0.7423 0.040 Uiso 1 1 calc R . .
C3A4 C 0.0079(3) 0.1977(4) 0.6879(3) 0.0328(18) Uani 1 1 d . . .
C54 C 0.0077(4) 0.1009(4) 0.6636(5) 0.055(2) Uani 1 1 d . . .
C64 C 0.0108(3) 0.0871(4) 0.7251(4) 0.053(2) Uani 1 1 d . . .
H64 H 0.0128 0.0468 0.7365 0.063 Uiso 1 1 calc R . .
C74 C 0.0113(3) 0.1296(4) 0.7692(4) 0.042(2) Uani 1 1 d . . .
C114 C 0.0125(3) 0.1213(4) 0.8347(4) 0.049(2) Uani 1 1 d . . .
C124 C 0.0763(3) 0.1517(3) 0.8667(3) 0.052(2) Uani 1 1 d . . .
H12J H 0.0746 0.1446 0.9095 0.077 Uiso 1 1 calc R . .
H12K H 0.0750 0.1942 0.8590 0.077 Uiso 1 1 calc R . .
H12L H 0.1192 0.1351 0.8516 0.077 Uiso 1 1 calc R . .
C134 C -0.0554(3) 0.1473(3) 0.8601(3) 0.054(2) Uani 1 1 d . . .
H13J H -0.0563 0.1400 0.9029 0.081 Uiso 1 1 calc R . .
H13K H -0.0955 0.1284 0.8407 0.081 Uiso 1 1 calc R . .
H13L H -0.0571 0.1899 0.8527 0.081 Uiso 1 1 calc R . .
C144 C 0.0158(4) 0.0565(4) 0.8513(4) 0.072(3) Uani 1 1 d . . .
H14J H 0.0161 0.0526 0.8945 0.108 Uiso 1 1 calc R . .
H14K H 0.0580 0.0391 0.8359 0.108 Uiso 1 1 calc R . .
H14L H -0.0246 0.0361 0.8342 0.108 Uiso 1 1 calc R . .
C154 C 0.0045(4) 0.0533(4) 0.6178(4) 0.069(3) Uani 1 1 d . . .
C164 C 0.0665(4) 0.0220(5) 0.6123(4) 0.095(4) Uani 1 1 d . . .
H16J H 0.1057 0.0491 0.6169 0.142 Uiso 1 1 calc R . .
H16K H 0.0675 0.0034 0.5732 0.142 Uiso 1 1 calc R . .
H16L H 0.0697 -0.0085 0.6431 0.142 Uiso 1 1 calc R . .
C174 C -0.0631(4) 0.0263(5) 0.6167(4) 0.092(4) Uani 1 1 d . . .
H17J H -0.0981 0.0563 0.6247 0.138 Uiso 1 1 calc R . .
H17K H -0.0646 -0.0045 0.6471 0.138 Uiso 1 1 calc R . .
H17L H -0.0725 0.0088 0.5776 0.138 Uiso 1 1 calc R . .
C184 C 0.0047(6) 0.0855(5) 0.5486(4) 0.124(4) Uani 1 1 d . . .
H18J H -0.0406 0.1033 0.5399 0.186 Uiso 1 1 calc R . .
H18K H 0.0142 0.0554 0.5188 0.186 Uiso 1 1 calc R . .
H18L H 0.0405 0.1160 0.5478 0.186 Uiso 1 1 calc R . .
N15 N 0.1553(3) 0.1987(3) 0.5337(3) 0.0476(18) Uani 1 1 d . . .
N35 N 0.0696(3) 0.2552(3) 0.5611(3) 0.0408(17) Uani 1 1 d . . .
N45 N 0.1570(3) 0.2312(3) 0.6345(3) 0.0399(17) Uani 1 1 d . . .
N85 N 0.1144(3) 0.2056(3) 0.4835(3) 0.059(2) Uani 1 1 d . . .
C25 C 0.0637(4) 0.2395(4) 0.5034(4) 0.057(2) Uani 1 1 d . . .
H25 H 0.0260 0.2519 0.4786 0.068 Uiso 1 1 calc R . .
C3A5 C 0.1271(4) 0.2302(4) 0.5784(3) 0.041(2) Uani 1 1 d . . .
C55 C 0.2163(4) 0.2023(3) 0.6425(3) 0.042(2) Uani 1 1 d . . .
C65 C 0.2463(4) 0.1704(3) 0.5953(4) 0.053(3) Uani 1 1 d . . .
H65 H 0.2883 0.1496 0.6027 0.063 Uiso 1 1 calc R . .
C75 C 0.2163(4) 0.1686(4) 0.5392(4) 0.050(2) Uani 1 1 d . . .
C115 C 0.2452(4) 0.1354(4) 0.4864(4) 0.068(3) Uani 1 1 d . . .
C125 C 0.3137(4) 0.1056(4) 0.5041(4) 0.088(4) Uani 1 1 d . . .
H12M H 0.3470 0.1355 0.5176 0.131 Uiso 1 1 calc R . .
H12N H 0.3318 0.0847 0.4698 0.131 Uiso 1 1 calc R . .
H12O H 0.3060 0.0774 0.5362 0.131 Uiso 1 1 calc R . .
C135 C 0.1927(4) 0.0886(4) 0.4645(4) 0.083(3) Uani 1 1 d . . .
H13M H 0.1492 0.1079 0.4527 0.124 Uiso 1 1 calc R . .
H13N H 0.1843 0.0604 0.4964 0.124 Uiso 1 1 calc R . .
H13O H 0.2113 0.0677 0.4304 0.124 Uiso 1 1 calc R . .
C145 C 0.2592(5) 0.1803(4) 0.4364(4) 0.092(4) Uani 1 1 d . . .
H14M H 0.2159 0.1999 0.4246 0.138 Uiso 1 1 calc R . .
H14N H 0.2780 0.1597 0.4023 0.138 Uiso 1 1 calc R . .
H14O H 0.2926 0.2098 0.4509 0.138 Uiso 1 1 calc R . .
C155 C 0.2507(3) 0.2071(3) 0.7054(3) 0.043(2) Uani 1 1 d . . .
C165 C 0.3133(3) 0.1659(3) 0.7144(4) 0.063(3) Uani 1 1 d . . .
H16M H 0.2988 0.1250 0.7076 0.094 Uiso 1 1 calc R . .
H16N H 0.3319 0.1700 0.7550 0.094 Uiso 1 1 calc R . .
H16O H 0.3491 0.1764 0.6864 0.094 Uiso 1 1 calc R . .
C175 C 0.2746(4) 0.2710(3) 0.7126(3) 0.051(2) Uani 1 1 d . . .
H17M H 0.2352 0.2975 0.7058 0.076 Uiso 1 1 calc R . .
H17N H 0.3103 0.2795 0.6838 0.076 Uiso 1 1 calc R . .
H17O H 0.2936 0.2769 0.7528 0.076 Uiso 1 1 calc R . .
C185 C 0.1966(3) 0.1918(4) 0.7509(3) 0.061(2) Uani 1 1 d . . .
H18M H 0.1566 0.2180 0.7456 0.092 Uiso 1 1 calc R . .
H18N H 0.2166 0.1969 0.7909 0.092 Uiso 1 1 calc R . .
H18O H 0.1819 0.1508 0.7455 0.092 Uiso 1 1 calc R . .
N16 N -0.1619(3) 0.3977(3) 0.6918(2) 0.0312(15) Uani 1 1 d . . .
N36 N -0.0744(3) 0.3596(2) 0.6442(2) 0.0239(14) Uani 1 1 d . . .
N46 N -0.1517(3) 0.2925(3) 0.6933(2) 0.0307(14) Uani 1 1 d . . .
N86 N -0.1275(3) 0.4455(3) 0.6699(3) 0.0449(17) Uani 1 1 d . . .
C26 C -0.0765(4) 0.4189(4) 0.6425(3) 0.042(2) Uani 1 1 d . . .
H26 H -0.0425 0.4409 0.6223 0.050 Uiso 1 1 calc R . .
C3A6 C -0.1293(4) 0.3456(3) 0.6772(3) 0.0343(19) Uani 1 1 d . . .
C56 C -0.2110(3) 0.2895(3) 0.7214(3) 0.0282(18) Uani 1 1 d . . .
C66 C -0.2458(3) 0.3421(3) 0.7375(3) 0.0282(18) Uani 1 1 d . . .
H66 H -0.2874 0.3388 0.7588 0.034 Uiso 1 1 calc R . .
C76 C -0.2226(3) 0.3969(3) 0.7241(3) 0.0310(18) Uani 1 1 d . . .
C116 C -0.2549(3) 0.4564(3) 0.7412(3) 0.0354(19) Uani 1 1 d . . .
C126 C -0.3210(3) 0.4463(3) 0.7757(3) 0.044(2) Uani 1 1 d . . .
H12P H -0.3415 0.4845 0.7856 0.066 Uiso 1 1 calc R . .
H12Q H -0.3098 0.4246 0.8122 0.066 Uiso 1 1 calc R . .
H12R H -0.3540 0.4235 0.7513 0.066 Uiso 1 1 calc R . .
C136 C -0.2030(4) 0.4922(4) 0.7801(3) 0.056(2) Uani 1 1 d . . .
H13P H -0.2231 0.5306 0.7894 0.084 Uiso 1 1 calc R . .
H13Q H -0.1602 0.4979 0.7586 0.084 Uiso 1 1 calc R . .
H13R H -0.1929 0.4706 0.8169 0.084 Uiso 1 1 calc R . .
C146 C -0.2745(4) 0.4919(3) 0.6852(3) 0.050(2) Uani 1 1 d . . .
H14P H -0.2938 0.5301 0.6966 0.075 Uiso 1 1 calc R . .
H14Q H -0.3089 0.4700 0.6614 0.075 Uiso 1 1 calc R . .
H14R H -0.2332 0.4983 0.6618 0.075 Uiso 1 1 calc R . .
C156 C -0.2390(3) 0.2300(3) 0.7358(3) 0.0332(19) Uani 1 1 d . . .
C166 C -0.1834(4) 0.1826(3) 0.7320(4) 0.063(3) Uani 1 1 d . . .
H16P H -0.2035 0.1440 0.7408 0.095 Uiso 1 1 calc R . .
H16Q H -0.1459 0.1912 0.7607 0.095 Uiso 1 1 calc R . .
H16R H -0.1650 0.1821 0.6920 0.095 Uiso 1 1 calc R . .
C176 C -0.2694(5) 0.2276(4) 0.7985(4) 0.112(4) Uani 1 1 d . . .
H17P H -0.2874 0.1879 0.8058 0.168 Uiso 1 1 calc R . .
H17Q H -0.3069 0.2564 0.8011 0.168 Uiso 1 1 calc R . .
H17R H -0.2331 0.2369 0.8281 0.168 Uiso 1 1 calc R . .
C186 C -0.2952(4) 0.2158(4) 0.6894(4) 0.072(3) Uani 1 1 d . . .
H18P H -0.3143 0.1766 0.6972 0.108 Uiso 1 1 calc R . .
H18Q H -0.2753 0.2163 0.6499 0.108 Uiso 1 1 calc R . .
H18R H -0.3320 0.2453 0.6912 0.108 Uiso 1 1 calc R . .
O17 O -0.0725(4) 0.3803(4) 0.8077(4) 0.080(3) Uiso 0.63 1 d PD . .
C17 C -0.0497(7) 0.3532(6) 0.8509(6) 0.073(4) Uiso 0.63 1 d PD . .
C27 C -0.0941(8) 0.3114(8) 0.8814(7) 0.131(7) Uiso 0.63 1 d PD . .
H27A H -0.1425 0.3188 0.8700 0.197 Uiso 0.63 1 calc PR . .
H27B H -0.0877 0.3162 0.9243 0.197 Uiso 0.63 1 calc PR . .
H27C H -0.0816 0.2710 0.8703 0.197 Uiso 0.63 1 calc PR . .
C37 C 0.0234(6) 0.3561(6) 0.8651(6) 0.080(5) Uiso 0.63 1 d PD . .
H37A H 0.0461 0.3819 0.8367 0.120 Uiso 0.63 1 calc PR . .
H37B H 0.0434 0.3164 0.8632 0.120 Uiso 0.63 1 calc PR . .
H37C H 0.0304 0.3719 0.9052 0.120 Uiso 0.63 1 calc PR . .
O18 O 0.4929(8) -0.0131(8) 0.4651(6) 0.137(6) Uiso 0.50 1 d PD A -1
C18 C 0.4977(10) -0.0183(10) 0.4118(8) 0.095(7) Uiso 0.50 1 d PDU A -1
C28 C 0.5582(12) -0.0440(15) 0.3829(14) 0.145(16) Uiso 0.50 1 d PDU A -1
H28A H 0.5958 -0.0494 0.4124 0.217 Uiso 0.50 1 calc PR A -1
H28B H 0.5736 -0.0174 0.3517 0.217 Uiso 0.50 1 calc PR A -1
H28C H 0.5456 -0.0822 0.3655 0.217 Uiso 0.50 1 calc PR A -1
C38 C 0.4328(11) -0.0065(19) 0.3770(15) 0.128(19) Uiso 0.50 1 d PD A -1
H38A H 0.3971 0.0073 0.4037 0.192 Uiso 0.50 1 calc PR A -1
H38B H 0.4172 -0.0428 0.3573 0.192 Uiso 0.50 1 calc PR A -1
H38C H 0.4414 0.0239 0.3472 0.192 Uiso 0.50 1 calc PR A -1
O19 O 0.5144(5) 0.0348(4) 0.3173(4) 0.051(3) Uiso 0.50 1 d PD B -2
C19 C 0.5001(6) 0.0056(6) 0.3590(6) 0.034(4) Uiso 0.50 1 d PD B -2
C29 C 0.5532(9) -0.0289(10) 0.3927(10) 0.059(7) Uiso 0.50 1 d PD B -2
H29A H 0.5984 -0.0232 0.3750 0.089 Uiso 0.50 1 calc PR B -2
H29B H 0.5410 -0.0709 0.3914 0.089 Uiso 0.50 1 calc PR B -2
H29C H 0.5552 -0.0155 0.4340 0.089 Uiso 0.50 1 calc PR B -2
C39 C 0.4273(6) 0.0022(12) 0.3787(10) 0.039(7) Uiso 0.50 1 d PD B -2
H39A H 0.3975 0.0255 0.3519 0.059 Uiso 0.50 1 calc PR B -2
H39B H 0.4246 0.0178 0.4190 0.059 Uiso 0.50 1 calc PR B -2
H39C H 0.4120 -0.0390 0.3781 0.059 Uiso 0.50 1 calc PR B -2

loop_
_atom_site_aniso_label
_atom_site_aniso_U_11
_atom_site_aniso_U_22
_atom_site_aniso_U_33
_atom_site_aniso_U_23
_atom_site_aniso_U_13
_atom_site_aniso_U_12
Ru1 0.0236(3) 0.0226(3) 0.0119(3) -0.0010(3) -0.0001(2) 0.0008(3)
Cl1 0.0411(11) 0.0304(11) 0.0200(9) -0.0067(8) -0.0008(8) -0.0001(9)
Cl2 0.0316(10) 0.0299(11) 0.0233(10) 0.0004(8) 0.0024(7) 0.0055(9)
Cl3 0.0257(10) 0.0330(11) 0.0232(9) 0.0024(8) -0.0021(7) 0.0011(9)
N11 0.026(3) 0.019(3) 0.020(3) 0.001(3) 0.003(2) -0.002(3)
N31 0.019(3) 0.018(3) 0.006(3) 0.004(2) -0.002(2) 0.008(3)
N41 0.023(3) 0.023(4) 0.012(3) -0.007(3) -0.005(2) 0.001(3)
N81 0.020(3) 0.017(3) 0.012(3) 0.000(3) -0.003(2) 0.001(3)
C21 0.024(4) 0.017(4) 0.029(4) 0.002(3) -0.005(3) 0.007(3)
C3A1 0.009(3) 0.022(4) 0.013(4) 0.000(3) -0.001(3) -0.001(3)
C51 0.020(4) 0.022(4) 0.022(4) 0.001(3) 0.006(3) -0.003(3)
C61 0.027(4) 0.027(4) 0.014(3) -0.001(3) -0.001(3) 0.003(4)
C71 0.022(4) 0.018(4) 0.020(4) 0.004(3) -0.006(3) 0.001(4)
C111 0.037(5) 0.013(4) 0.027(4) -0.004(3) 0.008(3) 0.006(4)
C121 0.032(4) 0.020(4) 0.036(4) -0.005(3) 0.005(3) 0.001(4)
C131 0.062(5) 0.042(5) 0.015(4) 0.000(4) -0.001(3) 0.008(4)
C141 0.038(5) 0.025(4) 0.041(5) -0.014(4) -0.006(3) -0.007(4)
C151 0.030(4) 0.015(4) 0.024(4) -0.006(4) 0.003(3) -0.003(4)
C161 0.064(5) 0.021(4) 0.024(4) -0.001(3) -0.003(3) 0.002(4)
C171 0.035(4) 0.042(5) 0.026(4) 0.008(4) 0.009(3) 0.008(4)
C181 0.037(4) 0.030(5) 0.035(4) 0.001(4) 0.003(3) -0.012(4)
N12 0.030(4) 0.036(4) 0.026(3) -0.001(3) -0.005(3) -0.004(3)
N32 0.017(3) 0.016(3) 0.013(3) 0.003(2) -0.003(2) -0.003(3)
N42 0.026(3) 0.029(4) 0.022(3) -0.005(3) -0.006(2) 0.005(3)
N82 0.025(4) 0.027(4) 0.026(3) -0.002(3) 0.002(3) 0.004(3)
C22 0.019(4) 0.024(4) 0.028(4) -0.002(3) 0.001(3) -0.003(3)
C3A2 0.029(4) 0.024(4) 0.026(4) 0.007(3) 0.012(3) 0.010(4)
C52 0.027(4) 0.034(5) 0.036(5) -0.006(4) -0.004(3) 0.016(4)
C62 0.020(4) 0.026(4) 0.048(5) -0.003(4) -0.009(3) 0.000(4)
C72 0.014(4) 0.029(5) 0.053(5) -0.007(4) 0.004(3) -0.008(4)
C112 0.023(4) 0.035(5) 0.062(6) 0.009(4) 0.016(4) 0.012(4)
C122 0.043(5) 0.054(6) 0.090(7) 0.022(5) 0.002(5) -0.009(5)
C132 0.043(5) 0.046(5) 0.053(5) 0.018(4) 0.013(4) -0.010(4)
C142 0.053(5) 0.045(6) 0.067(6) -0.001(5) 0.033(5) 0.007(5)
C152 0.031(5) 0.048(6) 0.043(5) -0.006(4) -0.020(4) 0.008(4)
C162 0.081(7) 0.054(6) 0.045(5) 0.012(5) -0.020(4) 0.004(5)
C172 0.093(7) 0.066(7) 0.084(7) 0.012(6) -0.041(6) -0.016(6)
C182 0.045(6) 0.281(16) 0.028(5) -0.051(7) -0.008(4) 0.047(8)
N13 0.031(4) 0.029(4) 0.039(4) -0.001(3) -0.011(3) -0.003(3)
N33 0.028(3) 0.018(4) 0.015(3) 0.003(3) -0.003(2) 0.004(3)
N43 0.022(3) 0.040(4) 0.029(3) -0.001(3) 0.000(3) 0.001(3)
N83 0.029(4) 0.037(4) 0.016(3) 0.006(3) -0.005(2) -0.009(3)
C23 0.023(4) 0.028(5) 0.031(4) -0.001(3) -0.015(3) 0.001(4)
C3A3 0.032(5) 0.017(4) 0.027(4) 0.004(3) -0.007(3) 0.001(4)
C53 0.026(4) 0.060(6) 0.015(4) -0.001(4) -0.005(3) 0.001(4)
C63 0.022(4) 0.063(6) 0.028(4) 0.015(4) 0.000(3) -0.016(5)
C73 0.037(5) 0.039(6) 0.032(5) 0.005(4) -0.005(4) -0.004(4)
C113 0.044(5) 0.053(6) 0.050(5) 0.023(5) -0.012(4) -0.031(5)
C123 0.043(6) 0.088(8) 0.105(8) 0.030(6) 0.011(5) -0.017(5)
C133 0.051(5) 0.043(5) 0.049(5) 0.024(4) -0.006(4) -0.020(4)
C143 0.074(6) 0.060(6) 0.061(6) 0.018(5) -0.035(5) -0.033(5)
C153 0.026(4) 0.059(6) 0.034(5) -0.011(4) -0.006(4) 0.008(4)
C163 0.037(5) 0.081(7) 0.048(5) -0.030(5) -0.003(4) 0.005(5)
C173 0.028(5) 0.092(7) 0.051(5) -0.011(5) 0.015(4) 0.004(5)
C183 0.046(5) 0.057(6) 0.055(6) -0.011(5) -0.015(4) 0.022(5)
Ru2 0.0263(4) 0.0404(4) 0.0396(4) 0.0041(4) 0.0003(3) -0.0017(4)
Cl4 0.0464(13) 0.0622(16) 0.0411(12) 0.0123(11) 0.0005(9) -0.0077(12)
Cl5 0.0324(11) 0.0536(15) 0.0520(13) -0.0019(11) -0.0047(9) -0.0061(10)
Cl6 0.0291(11) 0.0475(13) 0.0452(12) 0.0002(10) 0.0028(9) -0.0041(10)
N14 0.021(3) 0.036(4) 0.038(4) 0.005(3) 0.000(3) 0.012(3)
N34 0.018(3) 0.038(5) 0.049(4) -0.021(4) 0.001(3) 0.009(3)
N44 0.023(4) 0.057(5) 0.057(4) -0.049 -0.016(3) 0.006(3)
N84 0.015(3) 0.022(4) 0.061(4) -0.009(4) 0.002(3) -0.001(3)
C24 0.021(4) 0.016(4) 0.064(6) 0.011(4) 0.007(4) 0.013(3)
C3A4 0.026(4) 0.050(6) 0.023(4) -0.015(5) 0.006(3) 0.004(4)
C54 0.027(5) 0.049(7) 0.088(8) -0.013(6) 0.004(5) 0.008(5)
C64 0.023(5) 0.034(6) 0.100(8) -0.009(6) 0.001(5) 0.000(4)
C74 0.013(4) 0.041(6) 0.073(7) 0.014(5) 0.004(4) 0.000(4)
C114 0.016(4) 0.040(6) 0.090(7) 0.026(5) 0.002(4) -0.003(4)
C124 0.047(5) 0.052(6) 0.055(6) 0.020(5) -0.001(4) 0.008(5)
C134 0.051(5) 0.059(6) 0.051(5) 0.031(5) -0.001(4) -0.007(5)
C144 0.052(6) 0.056(7) 0.108(8) 0.024(6) -0.008(5) -0.006(5)
C154 0.052(6) 0.058(6) 0.096(8) -0.051(6) -0.012(5) 0.016(5)
C164 0.065(7) 0.138(11) 0.080(7) -0.068(7) -0.020(5) 0.032(7)
C174 0.052(6) 0.137(11) 0.085(8) -0.043(7) -0.012(5) -0.029(7)
C184 0.237(14) 0.075(8) 0.058(8) -0.011(6) -0.031(8) 0.018(9)
N15 0.035(4) 0.048(5) 0.060(5) -0.025(4) 0.013(3) -0.005(4)
N35 0.023(4) 0.046(5) 0.054(5) -0.016(4) 0.005(3) -0.014(3)
N45 0.012(3) 0.035(4) 0.073(5) -0.003(4) 0.014(3) 0.004(3)
N85 0.047(4) 0.073(6) 0.057(5) -0.031(5) 0.012(4) -0.013(4)
C25 0.047(6) 0.071(7) 0.053(6) -0.026(5) -0.001(4) -0.018(5)
C3A5 0.041(5) 0.050(6) 0.034(5) -0.011(4) 0.015(4) -0.012(5)
C55 0.028(5) 0.028(5) 0.070(6) -0.003(5) 0.007(4) -0.009(4)
C65 0.031(5) 0.028(5) 0.100(8) -0.011(5) 0.010(5) 0.002(4)
C75 0.028(5) 0.050(6) 0.074(7) -0.027(5) 0.019(5) -0.013(5)
C115 0.040(6) 0.049(6) 0.117(9) -0.065(6) 0.039(5) -0.015(5)
C125 0.048(6) 0.065(7) 0.153(10) -0.068(7) 0.056(6) -0.011(5)
C135 0.061(6) 0.076(7) 0.113(8) -0.063(7) 0.041(6) -0.035(6)
C145 0.101(8) 0.073(8) 0.107(8) -0.053(7) 0.073(7) -0.033(6)
C155 0.024(4) 0.037(5) 0.069(6) 0.012(5) 0.017(4) 0.004(4)
C165 0.030(5) 0.046(6) 0.113(8) 0.030(5) 0.016(5) 0.004(5)
C175 0.050(5) 0.038(6) 0.064(6) -0.003(5) -0.012(4) -0.006(5)
C185 0.027(4) 0.063(6) 0.095(7) 0.017(6) 0.012(4) 0.002(5)
N16 0.023(4) 0.033(4) 0.038(4) 0.012(3) 0.000(3) 0.003(3)
N36 0.022(3) 0.025(4) 0.026(3) 0.009(3) 0.004(3) -0.001(3)
N46 0.033(4) 0.036(4) 0.023(3) 0.009(3) -0.005(3) -0.003(3)
N86 0.035(4) 0.039(4) 0.060(5) 0.015(4) 0.004(3) -0.006(4)
C26 0.028(5) 0.054(6) 0.044(5) 0.021(5) 0.003(4) 0.002(5)
C3A6 0.032(5) 0.035(5) 0.035(5) 0.003(4) -0.018(4) 0.010(4)
C56 0.019(4) 0.031(5) 0.034(4) 0.009(4) -0.009(3) 0.000(4)
C66 0.022(4) 0.033(5) 0.029(4) 0.008(4) -0.006(3) -0.005(4)
C76 0.024(4) 0.042(5) 0.026(4) 0.002(4) -0.012(3) 0.002(4)
C116 0.036(5) 0.041(5) 0.028(4) -0.003(4) -0.008(3) 0.005(4)
C126 0.038(5) 0.057(6) 0.038(5) -0.010(4) 0.003(4) 0.003(4)
C136 0.051(5) 0.056(6) 0.060(6) -0.011(5) -0.006(4) 0.001(5)
C146 0.050(5) 0.056(6) 0.045(5) 0.005(5) 0.005(4) 0.007(5)
C156 0.023(4) 0.035(5) 0.041(5) 0.016(4) -0.002(3) -0.007(4)
C166 0.038(5) 0.038(6) 0.113(8) 0.026(5) -0.013(5) -0.006(5)
C176 0.200(12) 0.051(7) 0.089(8) 0.020(6) 0.080(8) -0.023(7)
C186 0.066(6) 0.050(7) 0.098(7) 0.016(5) -0.039(5) -0.012(5)

loop_
_atom_type_symbol
_atom_type_description
_atom_type_scat_dispersion_real
_atom_type_scat_dispersion_imag
_atom_type_scat_source
C C 0.0033 0.0016 'International Tables Vol C Tables 4.2.6.8 and 6.1.1.4'
H H 0.0000 0.0000 'International Tables Vol C Tables 4.2.6.8 and 6.1.1.4'
N N 0.0061 0.0033 'International Tables Vol C Tables 4.2.6.8 and 6.1.1.4'
O O 0.0106 0.0060 'International Tables Vol C Tables 4.2.6.8 and 6.1.1.4'
Cl Cl 0.1484 0.1585 'International Tables Vol C Tables 4.2.6.8 and 6.1.1.4'
Ru Ru -1.2594 0.8363 'International Tables Vol C Tables 4.2.6.8 and 6.1.1.4'

loop_
_geom_angle_atom_site_label_1
_geom_angle_atom_site_label_2
_geom_angle_atom_site_label_3
_geom_angle
N33 Ru1 N32 176.46(19)
N33 Ru1 N31 91.98(19)
N32 Ru1 N31 91.56(19)
N33 Ru1 Cl2 88.94(15)
N32 Ru1 Cl2 91.35(14)
N31 Ru1 Cl2 89.68(13)
N33 Ru1 Cl3 92.15(15)
N32 Ru1 Cl3 87.64(14)
N31 Ru1 Cl3 89.24(13)
Cl2 Ru1 Cl3 178.50(7)
N33 Ru1 Cl1 87.05(15)
N32 Ru1 Cl1 89.42(14)
N31 Ru1 Cl1 178.98(15)
Cl2 Ru1 Cl1 89.99(7)
Cl3 Ru1 Cl1 91.11(7)
C21 N11 N81 99.6(5)
C21 N31 C3A1 105.0(5)
C21 N31 Ru1 126.9(4)
C3A1 N31 Ru1 128.0(4)
C3A1 N41 C51 114.9(5)
C3A1 N81 N11 112.2(5)
C3A1 N81 C71 121.1(5)
N11 N81 C71 126.7(5)
N31 C21 N11 116.4(6)
N31 C21 H21 121.8
N11 C21 H21 121.8
N41 C3A1 N31 127.7(6)
N41 C3A1 N81 125.5(5)
N31 C3A1 N81 106.8(5)
N41 C51 C61 121.3(6)
N41 C51 C151 116.1(6)
C61 C51 C151 122.6(5)
C71 C61 C51 123.7(6)
C71 C61 H61 118.2
C51 C61 H61 118.2
C61 C71 N81 113.5(6)
C61 C71 C111 127.9(6)
N81 C71 C111 118.6(5)
C141 C111 C71 109.6(5)
C141 C111 C121 111.2(5)
C71 C111 C121 111.0(5)
C141 C111 C131 109.3(5)
C71 C111 C131 108.7(5)
C121 C111 C131 107.0(5)
C111 C121 H12A 109.5
C111 C121 H12B 109.5
H12A C121 H12B 109.5
C111 C121 H12C 109.5
H12A C121 H12C 109.5
H12B C121 H12C 109.5
C111 C131 H13A 109.5
C111 C131 H13B 109.5
H13A C131 H13B 109.5
C111 C131 H13C 109.5
H13A C131 H13C 109.5
H13B C131 H13C 109.5
C111 C141 H14A 109.5
C111 C141 H14B 109.5
H14A C141 H14B 109.5
C111 C141 H14C 109.5
H14A C141 H14C 109.5
H14B C141 H14C 109.5
C51 C151 C171 106.9(5)
C51 C151 C181 109.8(5)
C171 C151 C181 110.7(5)
C51 C151 C161 111.0(5)
C171 C151 C161 109.8(5)
C181 C151 C161 108.6(5)
C151 C161 H16A 109.5
C151 C161 H16B 109.5
H16A C161 H16B 109.5
C151 C161 H16C 109.5
H16A C161 H16C 109.5
H16B C161 H16C 109.5
C151 C171 H17A 109.5
C151 C171 H17B 109.5
H17A C171 H17B 109.5
C151 C171 H17C 109.5
H17A C171 H17C 109.5
H17B C171 H17C 109.5
C151 C181 H18A 109.5
C151 C181 H18B 109.5
H18A C181 H18B 109.5
C151 C181 H18C 109.5
H18A C181 H18C 109.5
H18B C181 H18C 109.5
C22 N12 N82 102.1(5)
C3A2 N32 C22 104.3(5)
C3A2 N32 Ru1 131.7(4)
C22 N32 Ru1 123.5(4)
C52 N42 C3A2 118.5(6)
C72 N82 N12 128.0(6)
C72 N82 C3A2 123.0(6)
N12 N82 C3A2 109.0(5)
N12 C22 N32 116.0(6)
N12 C22 H22 122.0
N32 C22 H22 122.0
N32 C3A2 N42 130.7(6)
N32 C3A2 N82 108.6(5)
N42 C3A2 N82 120.6(6)
N42 C52 C62 121.3(6)
N42 C52 C152 116.1(6)
C62 C52 C152 122.5(7)
C72 C62 C52 122.8(6)
C72 C62 H62 118.6
C52 C62 H62 118.6
C62 C72 N82 113.7(6)
C62 C72 C112 127.5(6)
N82 C72 C112 118.8(6)
C142 C112 C72 110.4(6)
C142 C112 C122 108.7(6)
C72 C112 C122 110.1(6)
C142 C112 C132 110.4(6)
C72 C112 C132 111.1(5)
C122 C112 C132 106.0(6)
C112 C122 H12D 109.5
C112 C122 H12E 109.5
H12D C122 H12E 109.5
C112 C122 H12F 109.5
H12D C122 H12F 109.5
H12E C122 H12F 109.5
C112 C132 H13D 109.5
C112 C132 H13E 109.5
H13D C132 H13E 109.5
C112 C132 H13F 109.5
H13D C132 H13F 109.5
H13E C132 H13F 109.5
C112 C142 H14D 109.5
C112 C142 H14E 109.5
H14D C142 H14E 109.5
C112 C142 H14F 109.5
H14D C142 H14F 109.5
H14E C142 H14F 109.5
C182 C152 C162 111.2(8)
C182 C152 C52 108.8(6)
C162 C152 C52 106.4(6)
C182 C152 C172 112.0(7)
C162 C152 C172 107.2(6)
C52 C152 C172 111.1(7)
C152 C162 H16D 109.5
C152 C162 H16E 109.5
H16D C162 H16E 109.5
C152 C162 H16F 109.5
H16D C162 H16F 109.5
H16E C162 H16F 109.5
C152 C172 H17D 109.5
C152 C172 H17E 109.5
H17D C172 H17E 109.5
C152 C172 H17F 109.5
H17D C172 H17F 109.5
H17E C172 H17F 109.5
C152 C182 H18D 109.5
C152 C182 H18E 109.5
H18D C182 H18E 109.5
C152 C182 H18F 109.5
H18D C182 H18F 109.5
H18E C182 H18F 109.5
C23 N13 N83 101.4(5)
C3A3 N33 C23 105.5(6)
C3A3 N33 Ru1 130.7(5)
C23 N33 Ru1 123.8(4)
C53 N43 C3A3 117.3(6)
C73 N83 N13 127.3(6)
C73 N83 C3A3 123.5(6)
N13 N83 C3A3 109.1(5)
N13 C23 N33 115.0(6)
N13 C23 H23 122.5
N33 C23 H23 122.5
N33 C3A3 N43 128.9(6)
N33 C3A3 N83 108.9(6)
N43 C3A3 N83 122.2(6)
N43 C53 C63 120.5(7)
N43 C53 C153 115.3(7)
C63 C53 C153 124.1(6)
C73 C63 C53 122.8(6)
C73 C63 H63 118.6
C53 C63 H63 118.6
N83 C73 C63 113.7(7)
N83 C73 C113 121.5(7)
C63 C73 C113 124.8(7)
C123 C113 C73 112.0(7)
C123 C113 C133 109.6(6)
C73 C113 C133 110.6(6)
C123 C113 C143 107.3(6)
C73 C113 C143 107.3(6)
C133 C113 C143 109.9(7)
C113 C123 H12G 109.5
C113 C123 H12H 109.5
H12G C123 H12H 109.5
C113 C123 H12I 109.5
H12G C123 H12I 109.5
H12H C123 H12I 109.5
C113 C133 H13G 109.5
C113 C133 H13H 109.5
H13G C133 H13H 109.5
C113 C133 H13I 109.5
H13G C133 H13I 109.5
H13H C133 H13I 109.5
C113 C143 H14G 109.5
C113 C143 H14H 109.5
H14G C143 H14H 109.5
C113 C143 H14I 109.5
H14G C143 H14I 109.5
H14H C143 H14I 109.5
C53 C153 C163 109.6(6)
C53 C153 C173 113.2(7)
C163 C153 C173 109.5(6)
C53 C153 C183 106.2(6)
C163 C153 C183 108.4(7)
C173 C153 C183 109.8(6)
C153 C163 H16G 109.5
C153 C163 H16H 109.5
H16G C163 H16H 109.5
C153 C163 H16I 109.5
H16G C163 H16I 109.5
H16H C163 H16I 109.5
C153 C173 H17G 109.5
C153 C173 H17H 109.5
H17G C173 H17H 109.5
C153 C173 H17I 109.5
H17G C173 H17I 109.5
H17H C173 H17I 109.5
C153 C183 H18G 109.5
C153 C183 H18H 109.5
H18G C183 H18H 109.5
C153 C183 H18I 109.5
H18G C183 H18I 109.5
H18H C183 H18I 109.5
N34 Ru2 N36 88.9(2)
N34 Ru2 N35 91.2(2)
N36 Ru2 N35 179.0(2)
N34 Ru2 Cl5 91.22(17)
N36 Ru2 Cl5 91.17(16)
N35 Ru2 Cl5 87.83(17)
N34 Ru2 Cl6 86.79(17)
N36 Ru2 Cl6 88.59(16)
N35 Ru2 Cl6 92.41(17)
Cl5 Ru2 Cl6 178.00(7)
N34 Ru2 Cl4 176.35(18)
N36 Ru2 Cl4 89.35(16)
N35 Ru2 Cl4 90.65(19)
Cl5 Ru2 Cl4 91.99(8)
Cl6 Ru2 Cl4 89.99(7)
C24 N14 N84 101.1(6)
C24 N34 C3A4 100.9(6)
C24 N34 Ru2 126.4(5)
C3A4 N34 Ru2 132.5(5)
C3A4 N44 C54 111.8(7)
C3A4 N84 N14 110.0(6)
C3A4 N84 C74 121.4(7)
N14 N84 C74 128.6(7)
N14 C24 N34 118.7(7)
N14 C24 H24 120.7
N34 C24 H24 120.7
N84 C3A4 N44 127.7(8)
N84 C3A4 N34 109.4(6)
N44 C3A4 N34 122.9(7)
N44 C54 C64 122.5(8)
N44 C54 C154 116.3(9)
C64 C54 C154 121.2(9)
C74 C64 C54 123.2(8)
C74 C64 H64 118.4
C54 C64 H64 118.4
C64 C74 N84 113.1(8)
C64 C74 C114 128.6(8)
N84 C74 C114 118.3(8)
C74 C114 C144 111.5(8)
C74 C114 C134 108.9(6)
C144 C114 C134 107.8(6)
C74 C114 C124 113.1(6)
C144 C114 C124 106.5(6)
C134 C114 C124 108.9(7)
C114 C124 H12J 109.5
C114 C124 H12K 109.5
H12J C124 H12K 109.5
C114 C124 H12L 109.5
H12J C124 H12L 109.5
H12K C124 H12L 109.5
C114 C134 H13J 109.5
C114 C134 H13K 109.5
H13J C134 H13K 109.5
C114 C134 H13L 109.5
H13J C134 H13L 109.5
H13K C134 H13L 109.5
C114 C144 H14J 109.5
C114 C144 H14K 109.5
H14J C144 H14K 109.5
C114 C144 H14L 109.5
H14J C144 H14L 109.5
H14K C144 H14L 109.5
C164 C154 C174 124.1(9)
C164 C154 C54 114.0(7)
C174 C154 C54 109.8(7)
C164 C154 C184 96.5(8)
C174 C154 C184 100.8(8)
C54 C154 C184 108.7(8)
C154 C164 H16J 109.5
C154 C164 H16K 109.5
H16J C164 H16K 109.5
C154 C164 H16L 109.5
H16J C164 H16L 109.5
H16K C164 H16L 109.5
C154 C174 H17J 109.5
C154 C174 H17K 109.5
H17J C174 H17K 109.5
C154 C174 H17L 109.5
H17J C174 H17L 109.5
H17K C174 H17L 109.5
C154 C184 H18J 109.5
C154 C184 H18K 109.5
H18J C184 H18K 109.5
C154 C184 H18L 109.5
H18J C184 H18L 109.5
H18K C184 H18L 109.5
C3A5 N15 C75 123.8(7)
C3A5 N15 N85 108.6(7)
C75 N15 N85 127.5(7)
C3A5 N35 C25 102.9(6)
C3A5 N35 Ru2 133.6(5)
C25 N35 Ru2 123.5(6)
C55 N45 C3A5 117.0(7)
C25 N85 N15 101.6(6)
N85 C25 N35 115.6(8)
N85 C25 H25 122.2
N35 C25 H25 122.2
N35 C3A5 N15 111.3(7)
N35 C3A5 N45 127.1(7)
N15 C3A5 N45 121.5(8)
N45 C55 C65 121.1(7)
N45 C55 C155 115.7(7)
C65 C55 C155 123.1(7)
C75 C65 C55 122.1(7)
C75 C65 H65 118.9
C55 C65 H65 118.9
N15 C75 C65 114.2(7)
N15 C75 C115 120.6(8)
C65 C75 C115 125.2(8)
C75 C115 C125 110.3(8)
C75 C115 C135 109.7(6)
C125 C115 C135 109.8(7)
C75 C115 C145 108.5(7)
C125 C115 C145 108.3(7)
C135 C115 C145 110.2(8)
C115 C125 H12M 109.5
C115 C125 H12N 109.5
H12M C125 H12N 109.5
C115 C125 H12O 109.5
H12M C125 H12O 109.5
H12N C125 H12O 109.5
C115 C135 H13M 109.5
C115 C135 H13N 109.5
H13M C135 H13N 109.5
C115 C135 H13O 109.5
H13M C135 H13O 109.5
H13N C135 H13O 109.5
C115 C145 H14M 109.5
C115 C145 H14N 109.5
H14M C145 H14N 109.5
C115 C145 H14O 109.5
H14M C145 H14O 109.5
H14N C145 H14O 109.5
C185 C155 C175 110.8(6)
C185 C155 C165 108.9(6)
C175 C155 C165 109.0(6)
C185 C155 C55 108.4(6)
C175 C155 C55 106.5(6)
C165 C155 C55 113.2(7)
C155 C165 H16M 109.5
C155 C165 H16N 109.5
H16M C165 H16N 109.5
C155 C165 H16O 109.5
H16M C165 H16O 109.5
H16N C165 H16O 109.5
C155 C175 H17M 109.5
C155 C175 H17N 109.5
H17M C175 H17N 109.5
C155 C175 H17O 109.5
H17M C175 H17O 109.5
H17N C175 H17O 109.5
C155 C185 H18M 109.5
C155 C185 H18N 109.5
H18M C185 H18N 109.5
C155 C185 H18O 109.5
H18M C185 H18O 109.5
H18N C185 H18O 109.5
N86 N16 C3A6 111.1(6)
N86 N16 C76 128.3(6)
C3A6 N16 C76 120.6(6)
C26 N36 C3A6 103.1(6)
C26 N36 Ru2 125.0(5)
C3A6 N36 Ru2 131.9(5)
C56 N46 C3A6 117.8(6)
C26 N86 N16 100.6(6)
N86 C26 N36 117.7(6)
N86 C26 H26 121.2
N36 C26 H26 121.2
N46 C3A6 N36 128.9(7)
N46 C3A6 N16 123.5(7)
N36 C3A6 N16 107.5(6)
N46 C56 C66 120.1(6)
N46 C56 C156 118.2(6)
C66 C56 C156 121.7(6)
C76 C66 C56 123.3(6)
C76 C66 H66 118.3
C56 C66 H66 118.3
C66 C76 N16 114.5(7)
C66 C76 C116 127.4(6)
N16 C76 C116 118.1(6)
C126 C116 C146 107.7(6)
C126 C116 C76 110.3(6)
C146 C116 C76 110.2(6)
C126 C116 C136 109.1(6)
C146 C116 C136 109.6(6)
C76 C116 C136 110.0(6)
C116 C126 H12P 109.5
C116 C126 H12Q 109.5
H12P C126 H12Q 109.5
C116 C126 H12R 109.5
H12P C126 H12R 109.5
H12Q C126 H12R 109.5
C116 C136 H13P 109.5
C116 C136 H13Q 109.5
H13P C136 H13Q 109.5
C116 C136 H13R 109.5
H13P C136 H13R 109.5
H13Q C136 H13R 109.5
C116 C146 H14P 109.5
C116 C146 H14Q 109.5
H14P C146 H14Q 109.5
C116 C146 H14R 109.5
H14P C146 H14R 109.5
H14Q C146 H14R 109.5
C56 C156 C166 111.4(5)
C56 C156 C186 107.3(6)
C166 C156 C186 107.7(7)
C56 C156 C176 112.3(6)
C166 C156 C176 108.2(6)
C186 C156 C176 109.9(7)
C156 C166 H16P 109.5
C156 C166 H16Q 109.5
H16P C166 H16Q 109.5
C156 C166 H16R 109.5
H16P C166 H16R 109.5
H16Q C166 H16R 109.5
C156 C176 H17P 109.5
C156 C176 H17Q 109.5
H17P C176 H17Q 109.5
C156 C176 H17R 109.5
H17P C176 H17R 109.5
H17Q C176 H17R 109.5
C156 C186 H18P 109.5
C156 C186 H18Q 109.5
H18P C186 H18Q 109.5
C156 C186 H18R 109.5
H18P C186 H18R 109.5
H18Q C186 H18R 109.5
O17 C17 C37 119.0(12)
O17 C17 C27 119.8(13)
C37 C17 C27 120.5(13)
C17 C27 H27A 109.5
C17 C27 H27B 109.5
H27A C27 H27B 109.5
C17 C27 H27C 109.5
H27A C27 H27C 109.5
H27B C27 H27C 109.5
C17 C37 H37A 109.5
C17 C37 H37B 109.5
H37A C37 H37B 109.5
C17 C37 H37C 109.5
H37A C37 H37C 109.5
H37B C37 H37C 109.5
O18 C18 C28 123.9(19)
O18 C18 C38 114.8(19)
C28 C18 C38 120.5(19)
C18 C28 H28A 109.5
C18 C28 H28B 109.5
H28A C28 H28B 109.5
C18 C28 H28C 109.5
H28A C28 H28C 109.5
H28B C28 H28C 109.5
C18 C38 H38A 109.5
C18 C38 H38B 109.5
H38A C38 H38B 109.5
C18 C38 H38C 109.5
H38A C38 H38C 109.5
H38B C38 H38C 109.5
O19 C19 C39 120.5(13)
O19 C19 C29 121.7(13)
C39 C19 C29 117.8(14)
C19 C29 H29A 109.5
C19 C29 H29B 109.5
H29A C29 H29B 109.5
C19 C29 H29C 109.5
H29A C29 H29C 109.5
H29B C29 H29C 109.5
C19 C39 H39A 109.5
C19 C39 H39B 109.5
H39A C39 H39B 109.5
C19 C39 H39C 109.5
H39A C39 H39C 109.5
H39B C39 H39C 109.5

loop_
_geom_bond_atom_site_label_1
_geom_bond_atom_site_label_2
_geom_bond_distance
Ru1 N33 2.085(5)
Ru1 N32 2.091(5)
Ru1 N31 2.095(5)
Ru1 Cl2 2.3518(18)
Ru1 Cl3 2.3555(18)
Ru1 Cl1 2.3720(17)
N11 C21 1.346(7)
N11 N81 1.396(6)
N31 C21 1.338(7)
N31 C3A1 1.354(7)
N41 C3A1 1.335(7)
N41 C51 1.343(7)
N81 C3A1 1.363(7)
N81 C71 1.410(7)
C21 H21 0.9500
C51 C61 1.429(8)
C51 C151 1.529(8)
C61 C71 1.340(8)
C61 H61 0.9500
C71 C111 1.530(8)
C111 C141 1.523(8)
C111 C121 1.543(8)
C111 C131 1.551(8)
C121 H12A 0.9800
C121 H12B 0.9800
C121 H12C 0.9800
C131 H13A 0.9800
C131 H13B 0.9800
C131 H13C 0.9800
C141 H14A 0.9800
C141 H14B 0.9800
C141 H14C 0.9800
C151 C171 1.537(8)
C151 C181 1.539(7)
C151 C161 1.556(8)
C161 H16A 0.9800
C161 H16B 0.9800
C161 H16C 0.9800
C171 H17A 0.9800
C171 H17B 0.9800
C171 H17C 0.9800
C181 H18A 0.9800
C181 H18B 0.9800
C181 H18C 0.9800
N12 C22 1.321(7)
N12 N82 1.402(6)
N32 C3A2 1.327(7)
N32 C22 1.379(7)
N42 C52 1.327(8)
N42 C3A2 1.340(7)
N82 C72 1.387(7)
N82 C3A2 1.410(7)
C22 H22 0.9500
C52 C62 1.417(9)
C52 C152 1.530(9)
C62 C72 1.367(9)
C62 H62 0.9500
C72 C112 1.526(9)
C112 C142 1.520(9)
C112 C122 1.552(9)
C112 C132 1.559(9)
C122 H12D 0.9800
C122 H12E 0.9800
C122 H12F 0.9800
C132 H13D 0.9800
C132 H13E 0.9800
C132 H13F 0.9800
C142 H14D 0.9800
C142 H14E 0.9800
C142 H14F 0.9800
C152 C182 1.499(9)
C152 C162 1.510(10)
C152 C172 1.564(10)
C162 H16D 0.9800
C162 H16E 0.9800
C162 H16F 0.9800
C172 H17D 0.9800
C172 H17E 0.9800
C172 H17F 0.9800
C182 H18D 0.9800
C182 H18E 0.9800
C182 H18F 0.9800
N13 C23 1.324(7)
N13 N83 1.391(7)
N33 C3A3 1.283(8)
N33 C23 1.369(8)
N43 C53 1.351(7)
N43 C3A3 1.354(8)
N83 C73 1.374(8)
N83 C3A3 1.398(8)
C23 H23 0.9500
C53 C63 1.443(10)
C53 C153 1.525(10)
C63 C73 1.385(10)
C63 H63 0.9500
C73 C113 1.519(10)
C113 C123 1.510(9)
C113 C133 1.519(9)
C113 C143 1.576(10)
C123 H12G 0.9800
C123 H12H 0.9800
C123 H12I 0.9800
C133 H13G 0.9800
C133 H13H 0.9800
C133 H13I 0.9800
C143 H14G 0.9800
C143 H14H 0.9800
C143 H14I 0.9800
C153 C163 1.537(9)
C153 C173 1.539(9)
C153 C183 1.559(9)
C163 H16G 0.9800
C163 H16H 0.9800
C163 H16I 0.9800
C173 H17G 0.9800
C173 H17H 0.9800
C173 H17I 0.9800
C183 H18G 0.9800
C183 H18H 0.9800
C183 H18I 0.9800
Ru2 N34 2.048(6)
Ru2 N36 2.066(5)
Ru2 N35 2.074(6)
Ru2 Cl5 2.350(2)
Ru2 Cl6 2.363(2)
Ru2 Cl4 2.363(2)
N14 C24 1.321(8)
N14 N84 1.385(7)
N34 C24 1.342(8)
N34 C3A4 1.385(9)
N44 C3A4 1.363(8)
N44 C54 1.370(10)
N84 C3A4 1.358(8)
N84 C74 1.389(9)
C24 H24 0.9500
C54 C64 1.423(11)
C54 C154 1.495(11)
C64 C74 1.385(10)
C64 H64 0.9500
C74 C114 1.492(10)
C114 C144 1.515(10)
C114 C134 1.563(9)
C114 C124 1.573(9)
C124 H12J 0.9800
C124 H12K 0.9800
C124 H12L 0.9800
C134 H13J 0.9800
C134 H13K 0.9800
C134 H13L 0.9800
C144 H14J 0.9800
C144 H14K 0.9800
C144 H14L 0.9800
C154 C164 1.402(10)
C154 C174 1.444(10)
C154 C184 1.723(12)
C164 H16J 0.9800
C164 H16K 0.9800
C164 H16L 0.9800
C174 H17J 0.9800
C174 H17K 0.9800
C174 H17L 0.9800
C184 H18J 0.9800
C184 H18K 0.9800
C184 H18L 0.9800
N15 C3A5 1.362(8)
N15 C75 1.365(9)
N15 N85 1.374(8)
N35 C3A5 1.300(9)
N35 C25 1.353(8)
N45 C55 1.330(8)
N45 C3A5 1.379(9)
N85 C25 1.333(9)
C25 H25 0.9500
C55 C65 1.423(10)
C55 C155 1.557(10)
C65 C75 1.380(10)
C65 H65 0.9500
C75 C115 1.528(10)
C115 C125 1.530(11)
C115 C135 1.542(10)
C115 C145 1.550(12)
C125 H12M 0.9800
C125 H12N 0.9800
C125 H12O 0.9800
C135 H13M 0.9800
C135 H13N 0.9800
C135 H13O 0.9800
C145 H14M 0.9800
C145 H14N 0.9800
C145 H14O 0.9800
C155 C185 1.524(9)
C155 C175 1.528(9)
C155 C165 1.539(9)
C165 H16M 0.9800
C165 H16N 0.9800
C165 H16O 0.9800
C175 H17M 0.9800
C175 H17N 0.9800
C175 H17O 0.9800
C185 H18M 0.9800
C185 H18N 0.9800
C185 H18O 0.9800
N16 N86 1.372(7)
N16 C3A6 1.382(8)
N16 C76 1.399(8)
N36 C26 1.347(9)
N36 C3A6 1.351(8)
N46 C56 1.327(7)
N46 C3A6 1.334(8)
N86 C26 1.323(8)
C26 H26 0.9500
C56 C66 1.421(9)
C56 C156 1.494(9)
C66 C76 1.358(9)
C66 H66 0.9500
C76 C116 1.540(9)
C116 C126 1.532(8)
C116 C146 1.539(9)
C116 C136 1.545(9)
C126 H12P 0.9800
C126 H12Q 0.9800
C126 H12R 0.9800
C136 H13P 0.9800
C136 H13Q 0.9800
C136 H13R 0.9800
C146 H14P 0.9800
C146 H14Q 0.9800
C146 H14R 0.9800
C156 C166 1.524(9)
C156 C186 1.525(9)
C156 C176 1.546(9)
C166 H16P 0.9800
C166 H16Q 0.9800
C166 H16R 0.9800
C176 H17P 0.9800
C176 H17Q 0.9800
C176 H17R 0.9800
C186 H18P 0.9800
C186 H18Q 0.9800
C186 H18R 0.9800
O17 C17 1.224(12)
C17 C37 1.444(13)
C17 C27 1.464(15)
C27 H27A 0.9800
C27 H27B 0.9800
C27 H27C 0.9800
C37 H37A 0.9800
C37 H37B 0.9800
C37 H37C 0.9800
O18 C18 1.215(14)
C18 C28 1.474(17)
C18 C38 1.487(17)
C28 H28A 0.9800
C28 H28B 0.9800
C28 H28C 0.9800
C38 H38A 0.9800
C38 H38B 0.9800
C38 H38C 0.9800
O19 C19 1.189(11)
C19 C39 1.489(16)
C19 C29 1.486(16)
C29 H29A 0.9800
C29 H29B 0.9800
C29 H29C 0.9800
C39 H39A 0.9800
C39 H39B 0.9800
C39 H39C 0.9800

loop_
_geom_torsion_atom_site_label_1
_geom_torsion_atom_site_label_2
_geom_torsion_atom_site_label_3
_geom_torsion_atom_site_label_4
_geom_torsion
N33 Ru1 N31 C21 139.9(5)
N32 Ru1 N31 C21 -39.9(5)
Cl2 Ru1 N31 C21 -131.2(5)
Cl3 Ru1 N31 C21 47.8(5)
Cl1 Ru1 N31 C21 158(7)
N33 Ru1 N31 C3A1 -36.9(5)
N32 Ru1 N31 C3A1 143.4(5)
Cl2 Ru1 N31 C3A1 52.1(4)
Cl3 Ru1 N31 C3A1 -129.0(4)
Cl1 Ru1 N31 C3A1 -19(8)
C21 N11 N81 C3A1 -0.5(6)
C21 N11 N81 C71 -179.7(5)
C3A1 N31 C21 N11 -0.9(7)
Ru1 N31 C21 N11 -178.3(4)
N81 N11 C21 N31 0.9(6)
C51 N41 C3A1 N31 -178.4(5)
C51 N41 C3A1 N81 2.4(9)
C21 N31 C3A1 N41 -178.8(6)
Ru1 N31 C3A1 N41 -1.5(9)
C21 N31 C3A1 N81 0.5(6)
Ru1 N31 C3A1 N81 177.8(3)
N11 N81 C3A1 N41 179.4(5)
C71 N81 C3A1 N41 -1.4(9)
N11 N81 C3A1 N31 0.0(6)
C71 N81 C3A1 N31 179.3(5)
C3A1 N41 C51 C61 -2.8(8)
C3A1 N41 C51 C151 175.6(5)
N41 C51 C61 C71 2.5(9)
C151 C51 C61 C71 -175.9(6)
C51 C61 C71 N81 -1.3(9)
C51 C61 C71 C111 177.4(6)
C3A1 N81 C71 C61 0.7(8)
N11 N81 C71 C61 179.8(5)
C3A1 N81 C71 C111 -178.1(5)
N11 N81 C71 C111 1.0(8)
C61 C71 C111 C141 -114.8(7)
N81 C71 C111 C141 63.8(7)
C61 C71 C111 C121 121.9(7)
N81 C71 C111 C121 -59.4(7)
C61 C71 C111 C131 4.6(9)
N81 C71 C111 C131 -176.8(5)
N41 C51 C151 C171 -113.8(6)
C61 C51 C151 C171 64.6(7)
N41 C51 C151 C181 126.0(5)
C61 C51 C151 C181 -55.5(8)
N41 C51 C151 C161 5.9(7)
C61 C51 C151 C161 -175.6(5)
N33 Ru1 N32 C3A2 136(3)
N31 Ru1 N32 C3A2 -48.3(6)
Cl2 Ru1 N32 C3A2 41.4(5)
Cl3 Ru1 N32 C3A2 -137.5(5)
Cl1 Ru1 N32 C3A2 131.4(5)
N33 Ru1 N32 C22 -35(3)
N31 Ru1 N32 C22 141.2(5)
Cl2 Ru1 N32 C22 -129.1(4)
Cl3 Ru1 N32 C22 52.1(4)
Cl1 Ru1 N32 C22 -39.1(5)
C22 N12 N82 C72 -179.5(6)
C22 N12 N82 C3A2 0.1(6)
N82 N12 C22 N32 1.0(7)
C3A2 N32 C22 N12 -1.7(7)
Ru1 N32 C22 N12 171.0(4)
C22 N32 C3A2 N42 -178.1(7)
Ru1 N32 C3A2 N42 10.1(11)
C22 N32 C3A2 N82 1.6(6)
Ru1 N32 C3A2 N82 -170.2(4)
C52 N42 C3A2 N32 -179.0(6)
C52 N42 C3A2 N82 1.4(9)
C72 N82 C3A2 N32 178.5(6)
N12 N82 C3A2 N32 -1.1(7)
C72 N82 C3A2 N42 -1.8(9)
N12 N82 C3A2 N42 178.6(6)
C3A2 N42 C52 C62 -0.7(9)
C3A2 N42 C52 C152 176.3(6)
N42 C52 C62 C72 0.3(10)
C152 C52 C62 C72 -176.5(7)
C52 C62 C72 N82 -0.5(10)
C52 C62 C72 C112 177.7(6)
N12 N82 C72 C62 -179.2(6)
C3A2 N82 C72 C62 1.2(9)
N12 N82 C72 C112 2.4(10)
C3A2 N82 C72 C112 -177.2(6)
C62 C72 C112 C142 -115.6(8)
N82 C72 C112 C142 62.6(8)
C62 C72 C112 C122 4.4(10)
N82 C72 C112 C122 -177.4(6)
C62 C72 C112 C132 121.6(8)
N82 C72 C112 C132 -60.2(8)
N42 C52 C152 C182 45.6(10)
C62 C52 C152 C182 -137.4(8)
N42 C52 C152 C162 -74.2(8)
C62 C52 C152 C162 102.7(8)
N42 C52 C152 C172 169.5(6)
C62 C52 C152 C172 -13.6(10)
N32 Ru1 N33 C3A3 133(3)
N31 Ru1 N33 C3A3 -43.1(6)
Cl2 Ru1 N33 C3A3 -132.7(6)
Cl3 Ru1 N33 C3A3 46.2(6)
Cl1 Ru1 N33 C3A3 137.2(6)
N32 Ru1 N33 C23 -45(3)
N31 Ru1 N33 C23 138.7(5)
Cl2 Ru1 N33 C23 49.1(5)
Cl3 Ru1 N33 C23 -132.0(5)
Cl1 Ru1 N33 C23 -41.0(5)
C23 N13 N83 C73 -177.9(6)
C23 N13 N83 C3A3 -1.6(6)
N83 N13 C23 N33 0.9(7)
C3A3 N33 C23 N13 0.1(8)
Ru1 N33 C23 N13 178.7(4)
C23 N33 C3A3 N43 -178.7(7)
Ru1 N33 C3A3 N43 2.9(11)
C23 N33 C3A3 N83 -1.2(7)
Ru1 N33 C3A3 N83 -179.6(4)
C53 N43 C3A3 N33 -178.9(6)
C53 N43 C3A3 N83 3.9(9)
C73 N83 C3A3 N33 178.3(6)
N13 N83 C3A3 N33 1.8(7)
C73 N83 C3A3 N43 -4.0(9)
N13 N83 C3A3 N43 179.5(6)
C3A3 N43 C53 C63 -1.9(9)
C3A3 N43 C53 C153 173.8(6)
N43 C53 C63 C73 0.0(10)
C153 C53 C63 C73 -175.3(6)
N13 N83 C73 C63 177.6(6)
C3A3 N83 C73 C63 1.8(9)
N13 N83 C73 C113 -3.9(10)
C3A3 N83 C73 C113 -179.7(6)
C53 C63 C73 N83 0.1(10)
C53 C63 C73 C113 -178.3(6)
N83 C73 C113 C123 -179.5(6)
C63 C73 C113 C123 -1.2(11)
N83 C73 C113 C133 -56.9(9)
C63 C73 C113 C133 121.4(8)
N83 C73 C113 C143 62.9(9)
C63 C73 C113 C143 -118.8(8)
N43 C53 C153 C163 48.1(8)
C63 C53 C153 C163 -136.4(7)
N43 C53 C153 C173 170.7(6)
C63 C53 C153 C173 -13.8(9)
N43 C53 C153 C183 -68.8(7)
C63 C53 C153 C183 106.8(7)
N36 Ru2 N34 C24 -39.9(5)
N35 Ru2 N34 C24 141.1(5)
Cl5 Ru2 N34 C24 -131.0(5)
Cl6 Ru2 N34 C24 48.8(5)
Cl4 Ru2 N34 C24 21(3)
N36 Ru2 N34 C3A4 134.3(6)
N35 Ru2 N34 C3A4 -44.7(6)
Cl5 Ru2 N34 C3A4 43.2(6)
Cl6 Ru2 N34 C3A4 -137.0(6)
Cl4 Ru2 N34 C3A4 -165(2)
C24 N14 N84 C3A4 0.6(6)
C24 N14 N84 C74 -178.0(6)
N84 N14 C24 N34 -1.6(7)
C3A4 N34 C24 N14 1.9(7)
Ru2 N34 C24 N14 177.5(4)
N14 N84 C3A4 N44 179.0(6)
C74 N84 C3A4 N44 -2.2(10)
N14 N84 C3A4 N34 0.4(7)
C74 N84 C3A4 N34 179.2(5)
C54 N44 C3A4 N84 3.5(9)
C54 N44 C3A4 N34 -178.1(6)
C24 N34 C3A4 N84 -1.3(7)
Ru2 N34 C3A4 N84 -176.5(4)
C24 N34 C3A4 N44 -179.9(6)
Ru2 N34 C3A4 N44 4.8(10)
C3A4 N44 C54 C64 -3.9(10)
C3A4 N44 C54 C154 177.0(6)
N44 C54 C64 C74 3.5(12)
C154 C54 C64 C74 -177.5(7)
C54 C64 C74 N84 -1.7(10)
C54 C64 C74 C114 178.2(7)
C3A4 N84 C74 C64 1.1(9)
N14 N84 C74 C64 179.6(5)
C3A4 N84 C74 C114 -178.9(6)
N14 N84 C74 C114 -0.4(9)
C64 C74 C114 C144 1.9(10)
N84 C74 C114 C144 -178.2(6)
C64 C74 C114 C134 -117.0(8)
N84 C74 C114 C134 63.0(8)
C64 C74 C114 C124 121.9(8)
N84 C74 C114 C124 -58.1(8)
N44 C54 C154 C164 107.8(10)
C64 C54 C154 C164 -71.3(11)
N44 C54 C154 C174 -108.0(9)
C64 C54 C154 C174 73.0(10)
N44 C54 C154 C184 1.4(10)
C64 C54 C154 C184 -177.7(7)
N34 Ru2 N35 C3A5 -40.0(7)
N36 Ru2 N35 C3A5 -133(14)
Cl5 Ru2 N35 C3A5 -131.2(7)
Cl6 Ru2 N35 C3A5 46.8(7)
Cl4 Ru2 N35 C3A5 136.8(7)
N34 Ru2 N35 C25 140.8(6)
N36 Ru2 N35 C25 48(15)
Cl5 Ru2 N35 C25 49.7(6)
Cl6 Ru2 N35 C25 -132.3(6)
Cl4 Ru2 N35 C25 -42.3(6)
C3A5 N15 N85 C25 -1.8(8)
C75 N15 N85 C25 -178.4(7)
N15 N85 C25 N35 0.9(9)
C3A5 N35 C25 N85 0.4(9)
Ru2 N35 C25 N85 179.7(5)
C25 N35 C3A5 N15 -1.6(8)
Ru2 N35 C3A5 N15 179.2(5)
C25 N35 C3A5 N45 -178.8(8)
Ru2 N35 C3A5 N45 2.0(13)
C75 N15 C3A5 N35 179.0(7)
N85 N15 C3A5 N35 2.2(9)
C75 N15 C3A5 N45 -3.6(11)
N85 N15 C3A5 N45 179.6(7)
C55 N45 C3A5 N35 179.8(7)
C55 N45 C3A5 N15 2.9(10)
C3A5 N45 C55 C65 -1.7(10)
C3A5 N45 C55 C155 176.8(6)
N45 C55 C65 C75 1.0(12)
C155 C55 C65 C75 -177.4(7)
C3A5 N15 C75 C65 2.7(11)
N85 N15 C75 C65 178.8(8)
C3A5 N15 C75 C115 -178.7(7)
N85 N15 C75 C115 -2.6(12)
C55 C65 C75 N15 -1.4(12)
C55 C65 C75 C115 -179.9(7)
N15 C75 C115 C125 180.0(7)
C65 C75 C115 C125 -1.6(12)
N15 C75 C115 C135 -59.0(11)
C65 C75 C115 C135 119.5(9)
N15 C75 C115 C145 61.5(10)
C65 C75 C115 C145 -120.1(10)
N45 C55 C155 C185 51.0(9)
C65 C55 C155 C185 -130.5(7)
N45 C55 C155 C175 -68.3(8)
C65 C55 C155 C175 110.2(8)
N45 C55 C155 C165 171.9(6)
C65 C55 C155 C165 -9.6(10)
N34 Ru2 N36 C26 136.1(6)
N35 Ru2 N36 C26 -131(14)
Cl5 Ru2 N36 C26 -132.7(5)
Cl6 Ru2 N36 C26 49.3(5)
Cl4 Ru2 N36 C26 -40.8(5)
N34 Ru2 N36 C3A6 -44.8(6)
N35 Ru2 N36 C3A6 48(15)
Cl5 Ru2 N36 C3A6 46.4(6)
Cl6 Ru2 N36 C3A6 -131.6(6)
Cl4 Ru2 N36 C3A6 138.4(6)
C3A6 N16 N86 C26 0.9(7)
C76 N16 N86 C26 -178.0(6)
N16 N86 C26 N36 0.2(8)
C3A6 N36 C26 N86 -1.2(8)
Ru2 N36 C26 N86 178.2(5)
C56 N46 C3A6 N36 -173.9(6)
C56 N46 C3A6 N16 4.6(10)
C26 N36 C3A6 N46 -179.7(7)
Ru2 N36 C3A6 N46 1.0(11)
C26 N36 C3A6 N16 1.6(7)
Ru2 N36 C3A6 N16 -177.7(4)
N86 N16 C3A6 N46 179.6(6)
C76 N16 C3A6 N46 -1.4(10)
N86 N16 C3A6 N36 -1.6(7)
C76 N16 C3A6 N36 177.4(5)
C3A6 N46 C56 C66 -4.8(9)
C3A6 N46 C56 C156 175.7(6)
N46 C56 C66 C76 2.0(10)
C156 C56 C66 C76 -178.6(6)
C56 C66 C76 N16 1.2(10)
C56 C66 C76 C116 -177.7(6)
N86 N16 C76 C66 177.3(6)
C3A6 N16 C76 C66 -1.5(9)
N86 N16 C76 C116 -3.7(10)
C3A6 N16 C76 C116 177.5(6)
C66 C76 C116 C126 -1.7(10)
N16 C76 C116 C126 179.5(6)
C66 C76 C116 C146 -120.4(7)
N16 C76 C116 C146 60.7(8)
C66 C76 C116 C136 118.7(8)
N16 C76 C116 C136 -60.1(8)
N46 C56 C156 C166 17.3(9)
C66 C56 C156 C166 -162.2(6)
N46 C56 C156 C186 -100.3(7)
C66 C56 C156 C186 80.2(8)
N46 C56 C156 C176 138.9(7)
C66 C56 C156 C176 -40.6(9)
